data_1551406
loop_
_publ_author_name
'Gross, Zeev'
'Zhao, Jianzhang'
'Mahammed, Atif'
'Chen, Kepeng'
'Vestfrid, Jenya'

_publ_section_title
;
 Phosphorus Corrole Complexes: From Property Tuning to Applications in
 Photocatalysis and Triplet-Triplet Annihilation Upconversion
;
_journal_name_full 'Chemical Science'
_journal_paper_doi 10.1039/C9SC01463B
_journal_year 2019
_chemical_formula_moiety 'C37 H4 F17 I4 N4 P, 2(C Cl2)'
_chemical_formula_sum 'C39 H4 Cl4 F17 I4 N4 P'
_chemical_formula_weight 1531.83
_chemical_name_common 'Gross95 (Zhenya)'
_space_group_crystal_system monoclinic
_space_group_IT_number 11
_space_group_name_Hall '-P 2yb'
_space_group_name_H-M_alt 'P 1 21/m 1'
_symmetry_space_group_name_Hall '-P 2yb'
_symmetry_space_group_name_H-M 'P 1 21/m 1'
_atom_sites_solution_hydrogens geom
_audit_creation_method SHELXL-2014/7
_audit_update_record
;
2019-01-03 deposited with the CCDC.    2019-06-12 downloaded from the CCDC.
;
_cell_angle_alpha 90
_cell_angle_beta 110.42(3)
_cell_angle_gamma 90
_cell_formula_units_Z 2
_cell_length_a 17.2430(13)
_cell_length_b 7.806(5)
_cell_length_c 17.503(3)
_cell_measurement_reflns_used 3932
_cell_measurement_temperature 200(2)
_cell_measurement_theta_max 24.710
_cell_measurement_theta_min 2.055
_cell_volume 2207.8(15)
_computing_cell_refinement 'DENZO HKL2000 (Otwinowski & Minor 1997)'
_computing_data_collection 'Collect (Nonius, 2006)'
_computing_data_reduction 'DENZO HKL2000 (Otwinowski & Minor 1997)'
_computing_molecular_graphics 'Mercury 3.10.1'
_computing_structure_refinement 'SHELXL-2014/7 (Sheldrick, 2014)'
_computing_structure_solution 'SHELXL-2014/7 (Sheldrick, 2014)'
_diffrn_ambient_temperature 200(2)
_diffrn_detector_area_resol_mean 95
_diffrn_measured_fraction_theta_full 0.984
_diffrn_measured_fraction_theta_max 0.984
_diffrn_measurement_device_type 'Nonius KappaCCD'
_diffrn_measurement_method 'phi- and omega-scans'
_diffrn_radiation_type MoK\a
_diffrn_radiation_wavelength 0.71073
_diffrn_reflns_av_R_equivalents 0.0770
_diffrn_reflns_av_unetI/netI 0.0485
_diffrn_reflns_Laue_measured_fraction_full 0.984
_diffrn_reflns_Laue_measured_fraction_max 0.984
_diffrn_reflns_limit_h_max 20
_diffrn_reflns_limit_h_min 0
_diffrn_reflns_limit_k_max 9
_diffrn_reflns_limit_k_min 0
_diffrn_reflns_limit_l_max 19
_diffrn_reflns_limit_l_min -20
_diffrn_reflns_number 3932
_diffrn_reflns_point_group_measured_fraction_full 0.984
_diffrn_reflns_point_group_measured_fraction_max 0.984
_diffrn_reflns_theta_full 24.710
_diffrn_reflns_theta_max 24.710
_diffrn_reflns_theta_min 2.055
_diffrn_source 'fine-focus sealed tube'
_exptl_absorpt_coefficient_mu 3.211
_exptl_absorpt_correction_T_max 0.678
_exptl_absorpt_correction_T_min 0.532
_exptl_absorpt_correction_type multi-scan
_exptl_absorpt_process_details
; 
'HKL Denzo and Scalepack (Otwinowski & Minor 1997)'  
;
_exptl_crystal_colour red
_exptl_crystal_density_diffrn 2.304
_exptl_crystal_density_method 'not measured'
_exptl_crystal_description block
_exptl_crystal_F_000 1428
_exptl_crystal_size_max 0.210
_exptl_crystal_size_mid 0.150
_exptl_crystal_size_min 0.120
_refine_diff_density_max 2.573
_refine_diff_density_min -1.410
_refine_diff_density_rms 0.153
_refine_ls_extinction_coef 0.0036(12)
_refine_ls_extinction_expression Fc^*^=kFc[1+0.001xFc^2^\l^3^/sin(2\q)]^-1/4^
_refine_ls_extinction_method 'SHELXL-2014/7 (Sheldrick 2014'
_refine_ls_goodness_of_fit_ref 1.124
_refine_ls_hydrogen_treatment constr
_refine_ls_matrix_type full
_refine_ls_number_parameters 370
_refine_ls_number_reflns 3932
_refine_ls_number_restraints 6
_refine_ls_restrained_S_all 1.123
_refine_ls_R_factor_all 0.1284
_refine_ls_R_factor_gt 0.1059
_refine_ls_shift/su_max 0.000
_refine_ls_shift/su_mean 0.000
_refine_ls_structure_factor_coef Fsqd
_refine_ls_weighting_details 'w=1/[\s^2^(Fo^2^)+(0.0857P)^2^+30.3420P] where P=(Fo^2^+2Fc^2^)/3'
_refine_ls_weighting_scheme calc
_refine_ls_wR_factor_gt 0.2335
_refine_ls_wR_factor_ref 0.2458
_reflns_Friedel_coverage 0.000
_reflns_number_gt 3128
_reflns_number_total 3932
_reflns_threshold_expression 'I > 2\s(I)'
_cod_data_source_file c9sc01463b2.cif
_cod_data_source_block Gross95
_cod_original_cell_volume 2207.9(15)
_cod_database_code 1551406
_shelx_shelxl_version_number 2014/7
_shelx_space_group_comment
;
The symmetry employed for this shelxl refinement is uniquely defined
by the following loop, which should always be used as a source of
symmetry information in preference to the above space-group names.
They are only intended as comments.
;
_shelx_estimated_absorpt_t_min 0.552
_shelx_estimated_absorpt_t_max 0.699

loop_
_space_group_symop_operation_xyz
'x, y, z'
'-x, y+1/2, -z'
'-x, -y, -z'
'x, -y-1/2, z'

loop_
_atom_site_label
_atom_site_type_symbol
_atom_site_fract_x
_atom_site_fract_y
_atom_site_fract_z
_atom_site_U_iso_or_equiv
_atom_site_adp_type
_atom_site_occupancy
_atom_site_site_symmetry_order
_atom_site_calc_flag
_atom_site_refinement_flags_posn
_atom_site_refinement_flags_adp
_atom_site_refinement_flags_occupancy
_atom_site_disorder_assembly
_atom_site_disorder_group
I1 I 0.43595(8) 0.2500 0.27367(10) 0.0809(6) Uani 1 2 d S T P . .
I2 I 0.36618(8) 0.2500 0.04596(11) 0.0891(7) Uani 1 2 d S T P . .
I3 I 0.4282(3) 0.2500 -0.1360(3) 0.078(4) Uani 0.53(4) 2 d S T P A 1
I3A I 0.4195(12) 0.2500 -0.115(2) 0.235(8) Uani 0.47(4) 2 d S T P A 2
I4A I 0.582(3) 0.2500 -0.2010(12) 0.116(4) Uani 0.53(10) 2 d S T P A 2
I4 I 0.5977(7) 0.2500 -0.2069(6) 0.074(5) Uani 0.47(10) 2 d S T P A 1
P1 P 0.7285(2) 0.2500 0.1610(3) 0.0472(11) Uani 1 2 d S T P . .
F1 F 0.7947(8) 0.5519 -0.0886(7) 0.123(4) Uani 1 1 d . . . . .
F2 F 0.8329(11) 0.554(2) -0.2229(8) 0.174(7) Uani 1 1 d . . . . .
F3 F 0.8521(16) 0.2500 -0.2890(12) 0.216(14) Uani 1 2 d S T P . .
F4 F 1.0188(5) -0.0485(12) 0.3311(7) 0.104(3) Uani 1 1 d . . . . .
F5 F 1.1804(6) -0.0474(14) 0.4236(7) 0.117(4) Uani 1 1 d . . . . .
F6 F 1.2606(6) 0.2500 0.4697(7) 0.087(4) Uani 1 2 d S T P . .
F7 F 0.6295(7) 0.5446 0.3921(7) 0.129(5) Uani 1 1 d . . . . .
F8 F 0.5879(7) 0.5645 0.5215(8) 0.182(8) Uani 1 1 d . . . . .
F9 F 0.5745(10) 0.2500 0.5984(10) 0.181(12) Uani 1 2 d S T P . .
F10 F 0.7314(4) 0.0442(11) 0.1629(5) 0.070(2) Uani 1 1 d . . . . .
N1 N 0.8243(8) 0.2500 0.1382(8) 0.044(3) Uani 1 2 d S T P . .
N2 N 0.7808(7) 0.2500 0.2712(7) 0.043(3) Uani 1 2 d S T P . .
N3 N 0.6275(9) 0.2500 0.1723(9) 0.058(4) Uani 1 2 d S T P . .
N4 N 0.6674(8) 0.2500 0.0543(9) 0.053(4) Uani 1 2 d S T P A .
C1 C 0.7667(11) 0.2500 -0.0106(12) 0.066(5) Uani 1 2 d S T P A .
C2 C 0.8320(11) 0.2500 0.0625(9) 0.054(4) Uani 1 2 d S T P . .
C3 C 0.9145(12) 0.2500 0.0725(14) 0.082(7) Uani 1 2 d S T P . .
H3 H 0.9361 0.2500 0.0294 0.098 Uiso 1 2 calc R U P . .
C4 C 0.9600(11) 0.2500 0.1522(10) 0.062(5) Uani 1 2 d S T P . .
H4 H 1.0187 0.2500 0.1749 0.074 Uiso 1 2 calc R U P . .
C5 C 0.9055(9) 0.2500 0.1965(10) 0.054(5) Uani 1 2 d S T P . .
C6 C 0.9238(9) 0.2500 0.2777(11) 0.047(4) Uani 1 2 d S T P . .
C7 C 0.8632(11) 0.2500 0.3119(11) 0.055(4) Uani 1 2 d S T P . .
C8 C 0.8793(10) 0.2500 0.3992(10) 0.067(6) Uani 1 2 d S T P . .
H8 H 0.9316 0.2500 0.4419 0.080 Uiso 1 2 calc R U P . .
C9 C 0.8057(13) 0.2500 0.4063(12) 0.083(7) Uani 1 2 d S T P . .
H9 H 0.7972 0.2500 0.4571 0.100 Uiso 1 2 calc R U P . .
C10 C 0.7415(10) 0.2500 0.3305(10) 0.057(5) Uani 1 2 d S T P . .
C11 C 0.6597(11) 0.2500 0.3180(11) 0.066(5) Uani 1 2 d S T P . .
C12 C 0.6007(11) 0.2500 0.2381(11) 0.057(5) Uani 1 2 d S T P . .
C13 C 0.5124(11) 0.2500 0.2077(15) 0.070(6) Uani 1 2 d S T P . .
C14 C 0.4864(11) 0.2500 0.1243(15) 0.066(5) Uani 1 2 d S T P . .
C15 C 0.5610(10) 0.2500 0.1019(10) 0.058(5) Uani 1 2 d S T P . .
C16 C 0.5822(10) 0.2500 0.0312(11) 0.051(4) Uani 1 2 d S T P A .
C17 C 0.5462(12) 0.2500 -0.0543(12) 0.065(5) Uani 1 2 d S T P . .
C18 C 0.6101(13) 0.2500 -0.0810(13) 0.068(5) Uani 1 2 d S T P A .
C19 C 0.6872(11) 0.2500 -0.0160(10) 0.054(4) Uani 1 2 d S T P . .
C20 C 0.7870(13) 0.2500 -0.0884(12) 0.082(7) Uani 1 2 d S T P . .
C21 C 0.7998(11) 0.404(3) -0.1222(10) 0.094(6) Uani 1 1 d . . . . .
C22 C 0.8214(16) 0.4067 -0.1891(12) 0.142(10) Uani 1 1 d . . . . .
C23 C 0.827(3) 0.2500 -0.227(2) 0.18(2) Uani 1 2 d S T P . .
C24 C 1.0121(10) 0.2500 0.3274(10) 0.048(4) Uani 1 2 d S T P . .
C25 C 1.0577(7) 0.099(2) 0.3549(8) 0.064(4) Uani 1 1 d . . . . .
C26 C 1.1394(7) 0.101(2) 0.4003(8) 0.064(4) Uani 1 1 d . . . . .
C27 C 1.1811(9) 0.2500 0.4239(9) 0.051(5) Uani 1 2 d S T P . .
C28 C 0.6358(11) 0.2500 0.3880(13) 0.076(6) Uani 1 2 d DS T P . .
C29 C 0.6228(9) 0.4000(17) 0.4257(11) 0.093(6) Uani 1 1 d D . . . .
C30 C 0.6022(9) 0.3986 0.4933(10) 0.116(7) Uani 1 1 d D . . . .
C31 C 0.5932(14) 0.2500 0.5331(11) 0.116(7) Uani 1 2 d DS T P . .
Cl2 Cl 1.2504(5) 0.2500 0.6786(6) 0.138(3) Uani 1 2 d DS T P . .
Cl1 Cl 1.0837(5) 0.2500 0.5705(4) 0.208(7) Uani 1 2 d DS T P . .
C32 C 1.1489(4) 0.2500 0.6692(5) 0.208(7) Uani 1 2 d DS T P . .
Cl3 Cl 0.8370(6) 0.6787(14) 0.1192(7) 0.118(3) Uiso 0.5 1 d D . P . .
Cl4 Cl 0.9642(12) 0.7500 0.0664(10) 0.252(8) Uiso 1 2 d DS . P . .
C33 C 0.9363(7) 0.7500 0.1505(11) 0.34(4) Uiso 1 2 d DS . P . .

loop_
_atom_site_aniso_label
_atom_site_aniso_U_11
_atom_site_aniso_U_22
_atom_site_aniso_U_33
_atom_site_aniso_U_23
_atom_site_aniso_U_13
_atom_site_aniso_U_12
I1 0.0431(7) 0.1000(12) 0.1080(12) 0.000 0.0371(7) 0.000
I2 0.0374(7) 0.1091(14) 0.1083(13) 0.000 0.0096(7) 0.000
I3 0.032(2) 0.119(5) 0.063(4) 0.000 -0.0068(13) 0.000
I3A 0.096(7) 0.268(16) 0.261(15) 0.000 -0.037(8) 0.000
I4A 0.142(9) 0.117(6) 0.073(5) 0.000 0.019(7) 0.000
I4 0.052(9) 0.118(5) 0.038(5) 0.000 -0.003(3) 0.000
P1 0.028(2) 0.061(3) 0.050(2) 0.000 0.0110(17) 0.000
F1 0.155(10) 0.132(10) 0.104(8) 0.011(8) 0.071(8) -0.016(9)
F2 0.220(16) 0.215(17) 0.117(10) 0.044(11) 0.098(11) -0.021(14)
F3 0.20(2) 0.39(4) 0.101(14) 0.000 0.101(16) 0.000
F4 0.056(5) 0.063(6) 0.164(9) 0.002(6) 0.002(5) -0.002(5)
F5 0.062(5) 0.084(7) 0.166(10) 0.022(7) -0.010(6) 0.025(5)
F6 0.037(5) 0.132(12) 0.079(8) 0.000 0.005(5) 0.000
F7 0.139(9) 0.134(10) 0.160(10) -0.064(9) 0.109(9) -0.067(8)
F8 0.163(11) 0.242(17) 0.203(13) -0.151(13) 0.142(11) -0.129(12)
F9 0.095(11) 0.38(4) 0.090(11) 0.000 0.066(10) 0.000
F10 0.051(4) 0.072(5) 0.083(5) 0.007(4) 0.018(4) -0.001(4)
N1 0.036(7) 0.060(9) 0.039(7) 0.000 0.016(6) 0.000
N2 0.023(6) 0.068(9) 0.035(6) 0.000 0.005(5) 0.000
N3 0.040(8) 0.076(11) 0.062(9) 0.000 0.021(7) 0.000
N4 0.042(8) 0.044(8) 0.062(9) 0.000 0.005(7) 0.000
C1 0.041(10) 0.082(15) 0.063(11) 0.000 0.003(8) 0.000
C2 0.053(10) 0.079(13) 0.031(8) 0.000 0.018(7) 0.000
C3 0.049(11) 0.13(2) 0.076(14) 0.000 0.029(10) 0.000
C4 0.044(9) 0.095(15) 0.044(10) 0.000 0.015(8) 0.000
C5 0.026(8) 0.082(13) 0.045(9) 0.000 0.001(7) 0.000
C6 0.031(8) 0.048(10) 0.066(11) 0.000 0.024(8) 0.000
C7 0.050(10) 0.067(12) 0.053(10) 0.000 0.023(8) 0.000
C8 0.025(8) 0.133(19) 0.039(9) 0.000 0.005(7) 0.000
C9 0.060(12) 0.15(2) 0.044(10) 0.000 0.026(9) 0.000
C10 0.038(9) 0.091(14) 0.045(9) 0.000 0.019(7) 0.000
C11 0.046(10) 0.094(16) 0.055(11) 0.000 0.014(8) 0.000
C12 0.045(9) 0.074(13) 0.055(10) 0.000 0.020(8) 0.000
C13 0.042(10) 0.069(14) 0.097(16) 0.000 0.019(10) 0.000
C14 0.045(10) 0.059(12) 0.105(17) 0.000 0.041(11) 0.000
C15 0.030(8) 0.097(15) 0.042(9) 0.000 0.005(7) 0.000
C16 0.042(9) 0.033(9) 0.071(12) 0.000 0.012(8) 0.000
C17 0.056(11) 0.056(12) 0.059(11) 0.000 -0.008(9) 0.000
C18 0.059(12) 0.057(12) 0.077(13) 0.000 0.012(10) 0.000
C19 0.048(10) 0.062(12) 0.045(9) 0.000 0.009(8) 0.000
C20 0.061(12) 0.14(2) 0.048(11) 0.000 0.019(10) 0.000
C21 0.087(11) 0.129(18) 0.071(11) 0.017(11) 0.036(9) 0.009(12)
C22 0.15(2) 0.22(3) 0.059(11) 0.010(16) 0.040(12) -0.01(2)
C23 0.27(6) 0.23(5) 0.08(2) 0.000 0.11(3) 0.000
C24 0.043(9) 0.068(12) 0.046(9) 0.000 0.030(7) 0.000
C25 0.042(7) 0.080(10) 0.069(8) 0.008(8) 0.019(6) -0.004(7)
C26 0.041(6) 0.085(10) 0.058(7) 0.008(7) 0.006(6) 0.014(7)
C27 0.029(8) 0.093(15) 0.027(7) 0.000 0.005(6) 0.000
C28 0.034(9) 0.111(19) 0.097(16) 0.000 0.040(10) 0.000
C29 0.063(9) 0.126(16) 0.109(13) -0.019(12) 0.053(9) -0.041(10)
C30 0.058(7) 0.20(2) 0.111(13) -0.056(16) 0.053(8) -0.046(12)
C31 0.058(7) 0.20(2) 0.111(13) -0.056(16) 0.053(8) -0.046(12)
Cl2 0.085(5) 0.200(10) 0.129(6) 0.000 0.037(5) 0.000
Cl1 0.081(5) 0.47(2) 0.068(4) 0.000 0.014(4) 0.000
C32 0.081(5) 0.47(2) 0.068(4) 0.000 0.014(4) 0.000

loop_
_atom_type_symbol
_atom_type_description
_atom_type_scat_dispersion_real
_atom_type_scat_dispersion_imag
_atom_type_scat_source
C C 0.0033 0.0016 'International Tables Vol C Tables 4.2.6.8 and 6.1.1.4'
H H 0.0000 0.0000 'International Tables Vol C Tables 4.2.6.8 and 6.1.1.4'
Cl Cl 0.1484 0.1585 'International Tables Vol C Tables 4.2.6.8 and 6.1.1.4'
F F 0.0171 0.0103 'International Tables Vol C Tables 4.2.6.8 and 6.1.1.4'
I I -0.4742 1.8119 'International Tables Vol C Tables 4.2.6.8 and 6.1.1.4'
N N 0.0061 0.0033 'International Tables Vol C Tables 4.2.6.8 and 6.1.1.4'
P P 0.1023 0.0942 'International Tables Vol C Tables 4.2.6.8 and 6.1.1.4'

loop_
_geom_angle_atom_site_label_1
_geom_angle_atom_site_label_2
_geom_angle_atom_site_label_3
_geom_angle
_geom_angle_site_symmetry_1
_geom_angle_site_symmetry_3
I3A I3A C17 0(10) 4_565 .
F10 P1 F10 176.5(6) 4_565 .
F10 P1 N4 91.4(3) 4_565 .
F10 P1 N4 91.3(3) . .
F10 P1 N2 88.8(3) 4_565 .
F10 P1 N2 88.8(3) . .
N4 P1 N2 174.3(6) . .
F10 P1 N3 91.2(3) 4_565 .
F10 P1 N3 91.3(3) . .
N4 P1 N3 82.9(7) . .
N2 P1 N3 91.4(6) . .
F10 P1 N1 88.9(3) 4_565 .
F10 P1 N1 88.9(3) . .
N4 P1 N1 91.2(6) . .
N2 P1 N1 94.6(6) . .
N3 P1 N1 174.0(7) . .
C2 N1 C5 106.8(13) . .
C2 N1 P1 127.4(11) . .
C5 N1 P1 125.8(11) . .
C7 N2 C10 107.2(12) . .
C7 N2 P1 126.9(11) . .
C10 N2 P1 125.8(10) . .
C15 N3 C12 109.6(14) . .
C15 N3 P1 116.0(12) . .
C12 N3 P1 134.5(12) . .
C16 N4 C19 107.8(14) . .
C16 N4 P1 118.9(12) . .
C19 N4 P1 133.2(12) . .
C19 C1 C2 123.3(18) . .
C19 C1 C20 119.1(17) . .
C2 C1 C20 117.6(17) . .
C3 C2 N1 108.8(15) . .
C3 C2 C1 126.4(17) . .
N1 C2 C1 124.8(16) . .
C4 C3 C2 109.7(18) . .
C3 C4 C5 108.1(16) . .
C6 C5 C4 128.7(14) . .
C6 C5 N1 124.7(14) . .
C4 C5 N1 106.6(14) . .
C5 C6 C7 121.8(15) . .
C5 C6 C24 116.0(13) . .
C7 C6 C24 122.2(16) . .
N2 C7 C6 126.2(16) . .
N2 C7 C8 109.6(14) . .
C6 C7 C8 124.2(16) . .
C9 C8 C7 105.2(15) . .
C8 C9 C10 112.3(16) . .
C11 C10 C9 126.1(16) . .
C11 C10 N2 128.2(16) . .
C9 C10 N2 105.7(14) . .
C10 C11 C12 120.7(17) . .
C10 C11 C28 117.5(17) . .
C12 C11 C28 121.8(17) . .
N3 C12 C11 119.3(15) . .
N3 C12 C13 108.2(16) . .
C11 C12 C13 132.5(18) . .
C14 C13 C12 107.9(18) . .
C14 C13 I1 124.6(14) . .
C12 C13 I1 127.4(17) . .
C13 C14 C15 107.0(17) . .
C13 C14 I2 126.4(13) . .
C15 C14 I2 126.7(16) . .
N3 C15 C16 113.7(14) . .
N3 C15 C14 107.3(16) . .
C16 C15 C14 138.9(17) . .
N4 C16 C17 110.0(16) . .
N4 C16 C15 108.5(15) . .
C17 C16 C15 141.5(17) . .
C18 C17 C16 105.1(17) . .
C18 C17 I3 119.7(15) . .
C16 C17 I3 135.2(16) . .
C18 C17 I3A 132(2) . 4_565
C16 C17 I3A 123(2) . 4_565
C18 C17 I3A 132(2) . .
C16 C17 I3A 123(2) . .
I3A C17 I3A 0(2) 4_565 .
C17 C18 C19 112.1(19) . .
C17 C18 I4A 116(2) . .
C19 C18 I4A 132(2) . .
C17 C18 I4 124.2(15) . .
C19 C18 I4 123.8(16) . .
C1 C19 N4 120.0(16) . .
C1 C19 C18 135.0(19) . .
N4 C19 C18 105.0(16) . .
C21 C20 C21 120(2) 4_565 .
C21 C20 C1 120.1(11) 4_565 .
C21 C20 C1 120.1(11) . .
F1 C21 C22 117.4(17) . .
F1 C21 C20 121.6(14) . .
C22 C21 C20 120.9(19) . .
F2 C22 C21 121.5(14) . .
F2 C22 C23 119.5(17) . .
C21 C22 C23 118.8(16) . .
F3 C23 C22 119.3(14) . 4_565
F3 C23 C22 119.3(14) . .
C22 C23 C22 120(2) 4_565 .
C25 C24 C25 114.0(16) . 4_565
C25 C24 C6 123.0(8) . .
C25 C24 C6 123.0(8) 4_565 .
F4 C25 C26 120.0(14) . .
F4 C25 C24 117.4(11) . .
C26 C25 C24 122.5(15) . .
F5 C26 C25 120.1(14) . .
F5 C26 C27 118.7(10) . .
C25 C26 C27 121.2(14) . .
F6 C27 C26 120.7(7) . .
F6 C27 C26 120.7(7) . 4_565
C26 C27 C26 118.6(15) . 4_565
C29 C28 C29 113(2) . 4_565
C29 C28 C11 123.3(10) . .
C29 C28 C11 123.3(10) 4_565 .
F7 C29 C30 119.9(9) . .
F7 C29 C28 117.3(11) . .
C30 C29 C28 122.8(16) . .
C29 C30 C31 123.8(6) . .
C29 C30 F8 115.1(9) . .
C31 C30 F8 121.1(6) . .
F9 C31 C30 123.38(12) . 4_565
F9 C31 C30 123.38(12) . .
C30 C31 C30 113.16(14) 4_565 .
Cl2 C32 Cl1 113.2(7) . .
Cl3 Cl3 C33 70.9(4) 4_575 .
Cl3 C33 Cl3 38.2(8) 4_575 .
Cl3 C33 Cl4 106.1(12) 4_575 .
Cl3 C33 Cl4 106.1(12) . .

loop_
_geom_bond_atom_site_label_1
_geom_bond_atom_site_label_2
_geom_bond_distance
_geom_bond_site_symmetry_2
I1 C13 2.03(2) .
I2 C14 2.05(2) .
I3 C17 2.038(19) .
I3A I3A 0.00(4) 4_565
I3A C17 2.07(2) .
I4A C18 1.98(3) .
I4 C18 2.14(3) .
P1 F10 1.607(8) 4_565
P1 F10 1.607(8) .
P1 N4 1.797(15) .
P1 N2 1.821(12) .
P1 N3 1.821(14) .
P1 N1 1.829(12) .
F1 C21 1.31(2) .
F2 C22 1.342(18) .
F3 C23 1.30(3) .
F4 C25 1.325(17) .
F5 C26 1.341(17) .
F6 C27 1.324(18) .
F7 C29 1.297(16) .
F8 C30 1.438(7) .
F9 C31 1.29(2) .
N1 C2 1.377(19) .
N1 C5 1.416(19) .
N2 C7 1.35(2) .
N2 C10 1.42(2) .
N3 C15 1.36(2) .
N3 C12 1.38(2) .
N4 C16 1.38(2) .
N4 C19 1.39(2) .
C1 C19 1.34(3) .
C1 C2 1.38(2) .
C1 C20 1.52(3) .
C2 C3 1.37(3) .
C3 C4 1.34(3) .
C4 C5 1.41(2) .
C5 C6 1.35(2) .
C6 C7 1.37(2) .
C6 C24 1.47(2) .
C7 C8 1.45(2) .
C8 C9 1.32(3) .
C9 C10 1.40(3) .
C10 C11 1.35(2) .
C11 C12 1.41(3) .
C11 C28 1.42(3) .
C12 C13 1.43(3) .
C13 C14 1.37(3) .
C14 C15 1.47(2) .
C15 C16 1.41(2) .
C16 C17 1.40(3) .
C17 C18 1.34(3) .
C17 I3A 2.07(2) 4_565
C18 C19 1.42(3) .
C20 C21 1.39(2) 4_565
C20 C21 1.39(2) .
C21 C22 1.35(3) .
C22 C23 1.412(16) .
C23 C22 1.412(16) 4_565
C24 C25 1.404(17) .
C24 C25 1.404(17) 4_565
C25 C26 1.355(17) .
C26 C27 1.357(17) .
C27 C26 1.357(17) 4_565
C28 C29 1.3999(12) .
C28 C29 1.4000(12) 4_565
C29 C30 1.35(2) .
C30 C31 1.3898(12) .
C31 C30 1.3897(12) 4_565
Cl2 C32 1.7000(11) .
Cl1 C32 1.7001(12) .
Cl3 Cl3 1.11(2) 4_575
Cl3 C33 1.7000(11) .
Cl4 C33 1.7000(11) .
C33 Cl3 1.7000(11) 4_575
